data_7713506
loop_
_publ_author_name
'Kikuchi, Kazuma'
'Imoto, Hiroaki'
'Naka, Kensuke'

_publ_section_title
;
 Robust and highly emissive copper(I) halide 1D-coordination polymers with
 triphenylarsine and a series of bridging N-heteroaromatic co-ligands
;
_journal_name_full 'Dalton Transactions'
_journal_paper_doi 10.1039/D3DT00784G
_journal_year 2023
_chemical_formula_moiety 'C22 H18 As Cu I N'
_chemical_formula_sum 'C22 H18 As Cu I N'
_chemical_formula_weight 561.73
_space_group_crystal_system triclinic
_space_group_IT_number 2
_space_group_name_Hall '-P 1'
_space_group_name_H-M_alt 'P -1'
_atom_sites_solution_hydrogens geom
_atom_sites_solution_primary dual
_audit_creation_date 2021-08-09
_audit_creation_method
;
Olex2 1.3-ac4
(compiled 2020.11.27 svn.r5f609507 for Rigaku Oxford Diffraction, GUI svn.r6214)
;
_audit_update_record
;
2023-02-19 deposited with the CCDC.	2023-07-18 downloaded from the CCDC.
;
_cell_angle_alpha 87.152(4)
_cell_angle_beta 73.435(5)
_cell_angle_gamma 65.890(5)
_cell_formula_units_Z 2
_cell_length_a 8.2982(5)
_cell_length_b 9.9100(5)
_cell_length_c 14.3498(7)
_cell_measurement_reflns_used 1985
_cell_measurement_temperature 298.15
_cell_measurement_theta_max 25.4290
_cell_measurement_theta_min 2.7980
_cell_volume 1029.40(11)
_computing_cell_refinement 'CrysAlisPro 1.171.41.113a (Rigaku OD, 2021)'
_computing_data_collection 'CrysAlisPro 1.171.41.113a (Rigaku OD, 2021)'
_computing_data_reduction 'CrysAlisPro 1.171.41.113a (Rigaku OD, 2021)'
_computing_molecular_graphics 'Olex2 1.3-ac4 (Dolomanov et al., 2009)'
_computing_publication_material 'Olex2 1.3-ac4 (Dolomanov et al., 2009)'
_computing_structure_refinement 'SHELXL 2018/3 (Sheldrick, 2015)'
_computing_structure_solution 'SHELXT  (Sheldrick, 2015)'
_diffrn_ambient_temperature 298.15
_diffrn_detector 'CCD plate'
_diffrn_measured_fraction_theta_full 0.998
_diffrn_measured_fraction_theta_max 0.877
_diffrn_measurement_details
;
List of Runs (angles in degrees, time in seconds):

  # Type    Start    End  Width  t~exp~   \w     \q     \k     \f   Frames
#--------------------------------------------------------------------------
  1  \w     82.00 109.00   0.30    7.50    --   30.00  54.00  90.00   90
  2  \w    -73.00  43.10   0.30    7.50    --   30.00  54.00-150.00  387
  3  \w    -73.00  33.20   0.30    7.50    --   30.00  54.00 -30.00  354
  4  \w    -72.00  34.20   0.30    7.50    --   30.00  54.00  90.00  354
;
_diffrn_measurement_device 'two-circle diffractometer'
_diffrn_measurement_device_type 'XtaLAB Mini (JP)'
_diffrn_measurement_method '\w scans'
_diffrn_orient_matrix_type 'CrysAlisPro convention (1999,Acta A55,543-557)'
_diffrn_orient_matrix_UB_11 0.0195853000
_diffrn_orient_matrix_UB_12 -0.0720967000
_diffrn_orient_matrix_UB_13 -0.0179941000
_diffrn_orient_matrix_UB_21 0.0773597000
_diffrn_orient_matrix_UB_22 -0.0298664000
_diffrn_orient_matrix_UB_23 0.0184030000
_diffrn_orient_matrix_UB_31 -0.0566525000
_diffrn_orient_matrix_UB_32 -0.0097471000
_diffrn_orient_matrix_UB_33 0.0448611000
_diffrn_radiation_monochromator graphite
_diffrn_radiation_probe x-ray
_diffrn_radiation_type 'Mo K\a'
_diffrn_radiation_wavelength 0.71073
_diffrn_reflns_av_R_equivalents 0.0309
_diffrn_reflns_av_unetI/netI 0.1026
_diffrn_reflns_Laue_measured_fraction_full 0.998
_diffrn_reflns_Laue_measured_fraction_max 0.877
_diffrn_reflns_limit_h_max 12
_diffrn_reflns_limit_h_min -11
_diffrn_reflns_limit_k_max 13
_diffrn_reflns_limit_k_min -13
_diffrn_reflns_limit_l_max 16
_diffrn_reflns_limit_l_min -21
_diffrn_reflns_number 9214
_diffrn_reflns_point_group_measured_fraction_full 0.998
_diffrn_reflns_point_group_measured_fraction_max 0.877
_diffrn_reflns_theta_full 25.242
_diffrn_reflns_theta_max 32.658
_diffrn_reflns_theta_min 2.606
_diffrn_source 'fine-focus sealed X-ray tube'
_diffrn_source_type 'Rigaku (Mo) X-ray Source'
_exptl_absorpt_coefficient_mu 4.160
_exptl_absorpt_correction_T_max 1.00000
_exptl_absorpt_correction_T_min 0.80993
_exptl_absorpt_correction_type multi-scan
_exptl_absorpt_process_details
;
CrysAlisPro 1.171.41.113a (Rigaku Oxford Diffraction, 2021)
Empirical absorption correction using spherical harmonics,
implemented in SCALE3 ABSPACK scaling algorithm.
;
_exptl_crystal_colour yellow
_exptl_crystal_colour_primary yellow
_exptl_crystal_density_diffrn 1.812
_exptl_crystal_description plate
_exptl_crystal_F_000 544
_exptl_crystal_size_max 0.238
_exptl_crystal_size_mid 0.206
_exptl_crystal_size_min 0.1
_refine_diff_density_max 0.785
_refine_diff_density_min -0.750
_refine_diff_density_rms 0.121
_refine_ls_extinction_method none
_refine_ls_goodness_of_fit_ref 0.971
_refine_ls_hydrogen_treatment constr
_refine_ls_matrix_type full
_refine_ls_number_parameters 199
_refine_ls_number_reflns 6625
_refine_ls_number_restraints 0
_refine_ls_restrained_S_all 0.971
_refine_ls_R_factor_all 0.1289
_refine_ls_R_factor_gt 0.0491
_refine_ls_shift/su_max 0.001
_refine_ls_shift/su_mean 0.000
_refine_ls_structure_factor_coef Fsqd
_refine_ls_weighting_details 'w=1/[\s^2^(Fo^2^)+(0.0155P)^2^] where P=(Fo^2^+2Fc^2^)/3'
_refine_ls_weighting_scheme calc
_refine_ls_wR_factor_gt 0.0680
_refine_ls_wR_factor_ref 0.0945
_reflns_Friedel_coverage 0.000
_reflns_number_gt 3412
_reflns_number_total 6625
_reflns_threshold_expression 'I > 2\s(I)'
_cod_data_source_file d3dt00784g2.cif
_cod_data_source_block '[Cu2I2(AsPh3)2(nap)]n_298K'
_cod_database_code 7713506
_shelx_shelxl_version_number 2018/3
_chemical_oxdiff_formula CHAsCuIN
_shelx_space_group_comment
;
The symmetry employed for this shelxl refinement is uniquely defined
by the following loop, which should always be used as a source of
symmetry information in preference to the above space-group names.
They are only intended as comments.
;
_shelx_estimated_absorpt_t_max 0.681
_shelx_estimated_absorpt_t_min 0.438
_reflns_odcompleteness_completeness 99.92
_reflns_odcompleteness_iscentric 1
_reflns_odcompleteness_theta 26.32
_olex2_refinement_description
;
1. Fixed Uiso
 At 1.2 times of:
  All C(H) groups
2.a Aromatic/amide H refined with riding coordinates:
 C8(H8), C9(H9), C10(H10), C11(H11), C12(H12), C20(H20), C14(H14), C15(H15),
 C16(H16), C17(H17), C18(H18), C22(H22), C21(H21), C2(H2), C6(H6), C5(H5),
 C4(H4), C3(H3)
2.b Fitted hexagon refined as free rotating group:
 C7(C8,C9,C10,C11,C12), C13(C14,C15,C16,C17,C18), C2(C1,C6,C5,C4,C3)
;
_olex2_submission_special_instructions 'No special instructions were received'
_oxdiff_exptl_absorpt_empirical_details
;
Empirical correction (ABSPACK) includes:
- Absorption correction using spherical harmonics
- Frame scaling
;
_oxdiff_exptl_absorpt_empirical_full_max 1.230
_oxdiff_exptl_absorpt_empirical_full_min 0.848

loop_
_space_group_symop_operation_xyz
'x, y, z'
'-x, -y, -z'

loop_
_atom_site_label
_atom_site_type_symbol
_atom_site_fract_x
_atom_site_fract_y
_atom_site_fract_z
_atom_site_U_iso_or_equiv
_atom_site_adp_type
_atom_site_occupancy
_atom_site_site_symmetry_order
_atom_site_calc_flag
_atom_site_refinement_flags_posn
_atom_site_refinement_flags_adp
_atom_site_refinement_flags_occupancy
_atom_site_disorder_assembly
_atom_site_disorder_group
I1 I 0.23055(5) 0.39283(4) 0.55330(3) 0.04891(12) Uani 1 1 d . . . . .
As1 As 0.25297(7) 0.33208(6) 0.27120(4) 0.04018(14) Uani 1 1 d . . . . .
Cu1 Cu 0.06095(9) 0.34977(7) 0.43295(5) 0.04588(18) Uani 1 1 d . . . . .
N1 N -0.0439(6) 0.1889(4) 0.4601(3) 0.0395(10) Uani 1 1 d . . . . .
C19 C 0.0375(7) 0.0531(5) 0.4942(3) 0.0339(11) Uani 1 1 d . . . . .
C7 C 0.3106(5) 0.5015(3) 0.2297(2) 0.0416(12) Uani 1 1 d G . . . .
C8 C 0.3298(5) 0.5446(4) 0.1349(2) 0.0502(14) Uani 1 1 d G . . . .
H8 H 0.316186 0.491266 0.088329 0.060 Uiso 1 1 calc R U . . .
C9 C 0.3692(5) 0.6674(4) 0.1097(2) 0.0615(17) Uani 1 1 d G . . . .
H9 H 0.382005 0.696163 0.046231 0.074 Uiso 1 1 calc R U . . .
C10 C 0.3895(5) 0.7471(3) 0.1792(3) 0.0710(19) Uani 1 1 d G . . . .
H10 H 0.415898 0.829207 0.162349 0.085 Uiso 1 1 calc R U . . .
C11 C 0.3704(6) 0.7040(4) 0.2740(3) 0.088(2) Uani 1 1 d G . . . .
H11 H 0.383973 0.757352 0.320565 0.105 Uiso 1 1 calc R U . . .
C12 C 0.3310(6) 0.5813(4) 0.2992(2) 0.0693(19) Uani 1 1 d G . . . .
H12 H 0.318155 0.552454 0.362666 0.083 Uiso 1 1 calc R U . . .
C20 C -0.2008(7) -0.0168(5) 0.4799(4) 0.0442(13) Uani 1 1 d . . . . .
H20 H -0.254073 -0.084323 0.485990 0.053 Uiso 1 1 calc R U . . .
C13 C 0.1660(5) 0.3032(4) 0.1640(2) 0.0439(13) Uani 1 1 d G . . . .
C14 C 0.2739(4) 0.1933(4) 0.0883(3) 0.0559(15) Uani 1 1 d G . . . .
H14 H 0.391921 0.127156 0.088450 0.067 Uiso 1 1 calc R U . . .
C15 C 0.2056(5) 0.1824(4) 0.0125(2) 0.0662(18) Uani 1 1 d G . . . .
H15 H 0.277830 0.108883 -0.038140 0.079 Uiso 1 1 calc R U . . .
C16 C 0.0292(6) 0.2813(5) 0.0123(2) 0.0638(17) Uani 1 1 d G . . . .
H16 H -0.016491 0.273929 -0.038464 0.077 Uiso 1 1 calc R U . . .
C17 C -0.0787(4) 0.3911(4) 0.0879(3) 0.0599(16) Uani 1 1 d G . . . .
H17 H -0.196723 0.457250 0.087803 0.072 Uiso 1 1 calc R U . . .
C18 C -0.0104(5) 0.4020(3) 0.1638(2) 0.0521(15) Uani 1 1 d G . . . .
H18 H -0.082635 0.475526 0.214394 0.063 Uiso 1 1 calc R U . . .
C22 C -0.1980(7) 0.2164(5) 0.4387(4) 0.0473(14) Uani 1 1 d . . . . .
H22 H -0.256421 0.308943 0.417176 0.057 Uiso 1 1 calc R U . . .
C21 C -0.2798(7) 0.1168(5) 0.4460(4) 0.0491(14) Uani 1 1 d . . . . .
H21 H -0.386969 0.141827 0.427859 0.059 Uiso 1 1 calc R U . . .
C2 C 0.6595(5) 0.1876(3) 0.2002(3) 0.0622(17) Uani 1 1 d G . . . .
H2 H 0.654349 0.279445 0.179798 0.075 Uiso 1 1 calc R U . . .
C1 C 0.4974(4) 0.1692(3) 0.2419(3) 0.0414(13) Uani 1 1 d G . . . .
C6 C 0.5051(4) 0.0319(4) 0.2724(2) 0.0499(14) Uani 1 1 d G . . . .
H6 H 0.396589 0.019545 0.300264 0.060 Uiso 1 1 calc R U . . .
C5 C 0.6749(6) -0.0870(3) 0.2611(3) 0.0581(16) Uani 1 1 d G . . . .
H5 H 0.679991 -0.178827 0.281513 0.070 Uiso 1 1 calc R U . . .
C4 C 0.8370(4) -0.0685(4) 0.2194(3) 0.0625(17) Uani 1 1 d G . . . .
H4 H 0.950574 -0.148067 0.211903 0.075 Uiso 1 1 calc R U . . .
C3 C 0.8293(4) 0.0687(5) 0.1889(3) 0.0707(19) Uani 1 1 d G . . . .
H3 H 0.937756 0.081068 0.161045 0.085 Uiso 1 1 calc R U . . .

loop_
_atom_site_aniso_label
_atom_site_aniso_U_11
_atom_site_aniso_U_22
_atom_site_aniso_U_33
_atom_site_aniso_U_23
_atom_site_aniso_U_13
_atom_site_aniso_U_12
I1 0.0582(2) 0.03424(19) 0.0571(3) 0.00328(18) -0.02586(19) -0.01562(17)
As1 0.0475(3) 0.0391(3) 0.0389(3) 0.0038(3) -0.0113(3) -0.0236(3)
Cu1 0.0525(4) 0.0399(4) 0.0472(4) 0.0073(3) -0.0120(3) -0.0230(3)
N1 0.046(3) 0.034(2) 0.041(3) 0.003(2) -0.012(2) -0.020(2)
C19 0.045(3) 0.030(3) 0.027(3) 0.000(2) -0.009(2) -0.017(2)
C7 0.047(3) 0.040(3) 0.042(3) 0.007(3) -0.010(3) -0.024(3)
C8 0.064(4) 0.051(3) 0.045(4) 0.010(3) -0.017(3) -0.032(3)
C9 0.081(5) 0.060(4) 0.054(4) 0.023(3) -0.021(3) -0.041(4)
C10 0.090(5) 0.060(4) 0.072(5) 0.003(4) -0.009(4) -0.050(4)
C11 0.147(7) 0.092(5) 0.060(5) 0.002(4) -0.019(5) -0.092(5)
C12 0.116(6) 0.075(4) 0.047(4) 0.011(4) -0.024(4) -0.069(4)
C20 0.049(3) 0.036(3) 0.055(4) 0.006(3) -0.017(3) -0.023(3)
C13 0.053(3) 0.045(3) 0.042(3) 0.009(3) -0.014(3) -0.030(3)
C14 0.060(4) 0.062(4) 0.047(4) -0.003(3) -0.017(3) -0.024(3)
C15 0.071(5) 0.070(4) 0.054(4) -0.018(4) -0.017(3) -0.024(4)
C16 0.070(4) 0.087(5) 0.051(4) 0.006(4) -0.025(3) -0.043(4)
C17 0.055(4) 0.069(4) 0.066(5) 0.017(4) -0.030(3) -0.028(3)
C18 0.062(4) 0.050(3) 0.049(4) 0.006(3) -0.019(3) -0.026(3)
C22 0.053(4) 0.031(3) 0.061(4) 0.007(3) -0.024(3) -0.017(2)
C21 0.046(3) 0.037(3) 0.069(4) 0.001(3) -0.026(3) -0.014(3)
C2 0.050(4) 0.058(4) 0.074(5) 0.018(4) -0.012(3) -0.023(3)
C1 0.043(3) 0.046(3) 0.039(3) -0.002(3) -0.011(2) -0.022(3)
C6 0.057(4) 0.047(3) 0.049(4) 0.005(3) -0.018(3) -0.022(3)
C5 0.078(4) 0.046(3) 0.052(4) 0.007(3) -0.027(3) -0.021(3)
C4 0.054(4) 0.061(4) 0.058(4) -0.009(4) -0.019(3) -0.006(3)
C3 0.054(4) 0.073(5) 0.076(5) 0.011(4) -0.011(4) -0.023(4)

loop_
_atom_type_symbol
_atom_type_description
_atom_type_scat_dispersion_real
_atom_type_scat_dispersion_imag
_atom_type_scat_source
C C 0.0033 0.0016 'International Tables Vol C Tables 4.2.6.8 and 6.1.1.4'
H H 0.0000 0.0000 'International Tables Vol C Tables 4.2.6.8 and 6.1.1.4'
As As 0.0499 2.0058 'International Tables Vol C Tables 4.2.6.8 and 6.1.1.4'
Cu Cu 0.3201 1.2651 'International Tables Vol C Tables 4.2.6.8 and 6.1.1.4'
I I -0.4742 1.8119 'International Tables Vol C Tables 4.2.6.8 and 6.1.1.4'
N N 0.0061 0.0033 'International Tables Vol C Tables 4.2.6.8 and 6.1.1.4'

loop_
_exptl_crystal_face_index_h
_exptl_crystal_face_index_k
_exptl_crystal_face_index_l
_exptl_crystal_face_perp_dist
-11 -3 1 0.0622
10 0 10 0.1280
11 5 0 0.1128
-11 -8 -3 0.0814
3 3 -18 0.0371
11 10 8 0.0937
8 12 9 0.0921
-9 -13 -4 0.1223
-5 -6 15 0.0619
-3 11 -5 0.0562
4 -1 20 0.0622
1 6 17 0.0392
0 -1 0 0.1472

loop_
_geom_angle_atom_site_label_1
_geom_angle_atom_site_label_2
_geom_angle_atom_site_label_3
_geom_angle
_geom_angle_site_symmetry_1
_geom_angle_site_symmetry_3
_geom_angle_publ_flag
Cu1 I1 Cu1 75.18(2) . 2_566 ?
C7 As1 Cu1 117.40(10) . . ?
C7 As1 C13 100.11(14) . . ?
C7 As1 C1 102.21(15) . . ?
C13 As1 Cu1 117.71(11) . . ?
C1 As1 Cu1 114.87(11) . . ?
C1 As1 C13 101.96(15) . . ?
I1 Cu1 I1 104.81(2) . 2_566 ?
As1 Cu1 I1 107.21(3) . . ?
As1 Cu1 I1 103.95(3) . 2_566 ?
N1 Cu1 I1 105.66(12) . 2_566 ?
N1 Cu1 I1 119.17(12) . . ?
N1 Cu1 As1 114.50(12) . . ?
C19 N1 Cu1 125.9(3) . . ?
C22 N1 Cu1 117.3(3) . . ?
C22 N1 C19 116.7(4) . . ?
N1 C19 C19 122.4(6) . 2_556 ?
N1 C19 C20 120.0(4) . 2_556 ?
C20 C19 C19 117.6(6) 2_556 2_556 ?
C8 C7 As1 122.52(19) . . ?
C8 C7 C12 120.0 . . ?
C12 C7 As1 117.47(19) . . ?
C7 C8 C9 120.0 . . ?
C8 C9 C10 120.0 . . ?
C11 C10 C9 120.0 . . ?
C10 C11 C12 120.0 . . ?
C11 C12 C7 120.0 . . ?
C21 C20 C19 119.7(4) . 2_556 ?
C14 C13 As1 123.0(2) . . ?
C14 C13 C18 120.0 . . ?
C18 C13 As1 116.9(2) . . ?
C13 C14 C15 120.0 . . ?
C14 C15 C16 120.0 . . ?
C15 C16 C17 120.0 . . ?
C18 C17 C16 120.0 . . ?
C17 C18 C13 120.0 . . ?
N1 C22 C21 124.7(5) . . ?
C20 C21 C22 118.9(5) . . ?
C1 C2 C3 120.0 . . ?
C2 C1 As1 123.2(2) . . ?
C2 C1 C6 120.0 . . ?
C6 C1 As1 116.5(2) . . ?
C5 C6 C1 120.0 . . ?
C4 C5 C6 120.0 . . ?
C3 C4 C5 120.0 . . ?
C4 C3 C2 120.0 . . ?

loop_
_geom_bond_atom_site_label_1
_geom_bond_atom_site_label_2
_geom_bond_distance
_geom_bond_site_symmetry_2
_geom_bond_publ_flag
I1 Cu1 2.6637(8) . ?
I1 Cu1 2.6709(8) 2_566 ?
As1 Cu1 2.3791(9) . ?
As1 C7 1.949(2) . ?
As1 C13 1.954(2) . ?
As1 C1 1.950(3) . ?
Cu1 N1 2.081(4) . ?
N1 C19 1.374(6) . ?
N1 C22 1.317(6) . ?
C19 C19 1.408(8) 2_556 ?
C19 C20 1.407(6) 2_556 ?
C7 C8 1.3900 . ?
C7 C12 1.3900 . ?
C8 C9 1.3900 . ?
C9 C10 1.3900 . ?
C10 C11 1.3900 . ?
C11 C12 1.3900 . ?
C20 C21 1.352(6) . ?
C13 C14 1.3900 . ?
C13 C18 1.3900 . ?
C14 C15 1.3900 . ?
C15 C16 1.3900 . ?
C16 C17 1.3900 . ?
C17 C18 1.3900 . ?
C22 C21 1.394(6) . ?
C2 C1 1.3900 . ?
C2 C3 1.3900 . ?
C1 C6 1.3900 . ?
C6 C5 1.3900 . ?
C5 C4 1.3900 . ?
C4 C3 1.3900 . ?

loop_
_exptl_oxdiff_crystal_face_indexfrac_h
_exptl_oxdiff_crystal_face_indexfrac_k
_exptl_oxdiff_crystal_face_indexfrac_l
_exptl_oxdiff_crystal_face_x
_exptl_oxdiff_crystal_face_y
_exptl_oxdiff_crystal_face_z
-10.8669 -3.1422 0.7620 -0.0000 -0.7328 0.6805
10.4399 0.2400 10.4015 0.0000 0.9919 -0.1272
11.1667 5.1669 -0.2128 -0.1500 0.7056 -0.6925
-11.3802 -7.9592 -2.7260 0.4000 -0.6928 0.6000
2.6755 2.6645 -17.5479 0.1761 -0.1955 -0.9648
10.8227 9.6416 8.0203 -0.6275 0.6969 -0.3473
7.7484 12.3249 9.3104 -0.9044 0.4026 -0.1414
-8.6767 -12.7641 -4.2392 0.8266 -0.3680 0.4258
-5.1550 -5.5710 14.5398 0.0391 0.0352 0.9986
-3.0970 10.6736 -5.4657 -0.7318 -0.6589 -0.1738
3.9538 -0.7749 19.9926 -0.2264 0.6969 0.6805
1.0786 5.8017 17.4319 -0.7108 0.2310 0.6644
0.0022 -1.4993 0.4988 0.0992 0.0541 0.0369
